data_7052748
loop_
_publ_author_name
'Janssen (n\'ee Kirleis), Karin'
'Butensch\"on, Holger'

_publ_section_title
;
 New cyclopentadienylethylphosphane chelate complexes with
 unsymmetrical phosphane substitution
;
_journal_issue 10
_journal_name_full 'New Journal of Chemistry'
_journal_page_first 2287
_journal_paper_doi 10.1039/c1nj20292h
_journal_volume 35
_journal_year 2011
_chemical_formula_moiety 'C19 H26 Co P'
_chemical_formula_sum 'C19 H26 Co P'
_chemical_formula_weight 344.30
_chemical_name_systematic
;
?
;
_space_group_IT_number 14
_symmetry_cell_setting monoclinic
_symmetry_space_group_name_Hall '-P 2yn'
_symmetry_space_group_name_H-M 'P 1 21/n 1'
_atom_sites_solution_hydrogens geom
_atom_sites_solution_primary direct
_atom_sites_solution_secondary difmap
_audit_creation_method SHELXL-97
_cell_angle_alpha 90.00
_cell_angle_beta 104.47(5)
_cell_angle_gamma 90.00
_cell_formula_units_Z 4
_cell_length_a 11.070(5)
_cell_length_b 11.504(4)
_cell_length_c 14.202(6)
_cell_measurement_reflns_used 8000
_cell_measurement_temperature 294
_cell_measurement_theta_max 26.2
_cell_measurement_theta_min 2.1
_cell_volume 1751.2(13)
_computing_cell_refinement 'STOE IPDS software'
_computing_data_collection 'STOE IPDS software'
_computing_data_reduction 'STOE IPDS software'
_computing_structure_refinement SHELXL-97
_computing_structure_solution SIR-92
_diffrn_ambient_temperature 294
_diffrn_measured_fraction_theta_full 0.986
_diffrn_measured_fraction_theta_max 0.986
_diffrn_measurement_device_type 'STOE IPDS'
_diffrn_measurement_method Psi-scan
_diffrn_radiation_monochromator graphite
_diffrn_radiation_source 'fine-focus sealed tube'
_diffrn_radiation_type MoK\a
_diffrn_radiation_wavelength 0.71073
_diffrn_reflns_av_R_equivalents 0.089
_diffrn_reflns_limit_h_max 13
_diffrn_reflns_limit_h_min -13
_diffrn_reflns_limit_k_max 14
_diffrn_reflns_limit_k_min -14
_diffrn_reflns_limit_l_max 17
_diffrn_reflns_limit_l_min -17
_diffrn_reflns_number 24177
_diffrn_reflns_theta_full 26.23
_diffrn_reflns_theta_max 26.23
_diffrn_reflns_theta_min 2.10
_exptl_absorpt_coefficient_mu 1.063
_exptl_absorpt_correction_T_max 0.8791
_exptl_absorpt_correction_T_min 0.7430
_exptl_absorpt_correction_type multi-scan
_exptl_absorpt_process_details 'MULABS (PLATON)'
_exptl_crystal_colour red
_exptl_crystal_density_diffrn 1.306
_exptl_crystal_density_method 'not measured'
_exptl_crystal_description block
_exptl_crystal_F_000 728
_exptl_crystal_size_max 0.27
_exptl_crystal_size_mid 0.24
_exptl_crystal_size_min 0.12
_refine_diff_density_max 0.244
_refine_diff_density_min -0.286
_refine_diff_density_rms 0.048
_refine_ls_extinction_method none
_refine_ls_goodness_of_fit_ref 0.803
_refine_ls_hydrogen_treatment mixed
_refine_ls_matrix_type full
_refine_ls_number_parameters 202
_refine_ls_number_reflns 3479
_refine_ls_number_restraints 4
_refine_ls_restrained_S_all 0.803
_refine_ls_R_factor_all 0.0653
_refine_ls_R_factor_gt 0.0301
_refine_ls_shift/su_max 0.002
_refine_ls_shift/su_mean 0.000
_refine_ls_structure_factor_coef Fsqd
_refine_ls_weighting_details 'calc w=1/[\s^2^(Fo^2^)+(0.0001P)^2^+0.0000P] where P=(Fo^2^+2Fc^2^)/3'
_refine_ls_weighting_scheme calc
_refine_ls_wR_factor_gt 0.0495
_refine_ls_wR_factor_ref 0.0534
_reflns_number_gt 2070
_reflns_number_total 3479
_reflns_threshold_expression >2sigma(I)
_cod_data_source_file c1nj20292h.txt
_cod_data_source_block 1
_cod_depositor_comments
;
The following automatic conversions were performed:

'_symmetry_cell_setting' value 'Monoclinic' changed to 'monoclinic'
according to /home/saulius/struct/CIF-dictionaries/cif_core.dic
dictionary named 'cif_core.dic' version 2.4.1 from
2010-06-29.

'_exptl_absorpt_correction_type' value 'Multi-scan'
changed to 'multi-scan' according to
/home/saulius/struct/CIF-dictionaries/cif_core.dic dictionary named
'cif_core.dic' version 2.4.1 from 2010-06-29.

Automatic conversion script
Id: cif_fix_values 1715 2011-07-08 13:25:40Z adriana 
;
_cod_original_cell_volume 1751.3(12)
_cod_original_sg_symbol_H-M P21/n
_cod_database_code 7052748

loop_
_symmetry_equiv_pos_as_xyz
'x, y, z'
'-x+1/2, y+1/2, -z+1/2'
'-x, -y, -z'
'x-1/2, -y-1/2, z-1/2'

loop_
_atom_site_label
_atom_site_type_symbol
_atom_site_fract_x
_atom_site_fract_y
_atom_site_fract_z
_atom_site_U_iso_or_equiv
_atom_site_adp_type
_atom_site_occupancy
_atom_site_symmetry_multiplicity
_atom_site_calc_flag
_atom_site_refinement_flags
Co Co 1.04097(3) 0.05063(3) 0.30653(2) 0.03693(10) Uani 1 1 d .
P P 1.01018(5) 0.22357(6) 0.24654(4) 0.03418(16) Uani 1 1 d .
C1 C 0.8721(3) 0.0156(2) 0.21183(19) 0.0551(7) Uani 1 1 d .
C2 C 0.8648(2) -0.0118(3) 0.30810(19) 0.0595(8) Uani 1 1 d .
H2 H 0.8090 0.0213 0.3417 0.095 Uiso 1 1 calc R
C3 C 0.9554(3) -0.0966(3) 0.3439(2) 0.0688(9) Uani 1 1 d .
H3 H 0.9734 -0.1294 0.4073 0.110 Uiso 1 1 calc R
C4 C 1.0157(3) -0.1254(3) 0.2702(3) 0.0735(10) Uani 1 1 d .
H4 H 1.0799 -0.1815 0.2753 0.118 Uiso 1 1 calc R
C5 C 0.9644(3) -0.0571(3) 0.1884(2) 0.0638(7) Uani 1 1 d .
H5 H 0.9871 -0.0589 0.1282 0.102 Uiso 1 1 calc R
C6 C 0.8027(3) 0.1115(3) 0.1483(2) 0.0680(9) Uani 1 1 d .
H6A H 0.7126 0.0993 0.1373 0.109 Uiso 1 1 calc R
H6B H 0.8233 0.1102 0.0851 0.109 Uiso 1 1 calc R
C7 C 0.8384(2) 0.2291(3) 0.19724(19) 0.0550(7) Uani 1 1 d .
H7A H 0.7965 0.2411 0.2496 0.088 Uiso 1 1 calc R
H7B H 0.8152 0.2923 0.1500 0.088 Uiso 1 1 calc R
C8 C 1.0684(2) 0.24869(19) 0.13736(15) 0.0353(6) Uani 1 1 d .
C10 C 1.1764(2) 0.1915(2) 0.13005(16) 0.0461(6) Uani 1 1 d .
H10 H 1.2181 0.1415 0.1811 0.074 Uiso 1 1 calc R
C11 C 1.2239(3) 0.2064(3) 0.04955(18) 0.0606(8) Uani 1 1 d .
H11 H 1.2988 0.1681 0.0463 0.097 Uiso 1 1 calc R
C12 C 1.1630(3) 0.2765(3) -0.02574(19) 0.0618(8) Uani 1 1 d .
H12 H 1.1954 0.2865 -0.0812 0.099 Uiso 1 1 calc R
C13 C 1.0555(3) 0.3319(3) -0.02057(18) 0.0626(8) Uani 1 1 d .
H13 H 1.0131 0.3801 -0.0727 0.100 Uiso 1 1 calc R
C14 C 1.0081(2) 0.3182(2) 0.06004(17) 0.0512(7) Uani 1 1 d .
H14 H 0.9332 0.3570 0.0625 0.082 Uiso 1 1 calc R
C15 C 1.0500(2) 0.3604(2) 0.31958(17) 0.0424(6) Uani 1 1 d .
C16 C 0.9892(3) 0.3534(3) 0.40567(19) 0.0672(9) Uani 1 1 d .
H16A H 0.8983 0.3495 0.3811 0.108 Uiso 1 1 calc R
H16B H 1.0116 0.4226 0.4466 0.108 Uiso 1 1 calc R
H16C H 1.0190 0.2837 0.4442 0.108 Uiso 1 1 calc R
C17 C 1.1929(2) 0.3679(2) 0.35734(18) 0.0538(7) Uani 1 1 d .
H17A H 1.2239 0.2982 0.3954 0.086 Uiso 1 1 calc R
H17B H 1.2150 0.4369 0.3986 0.086 Uiso 1 1 calc R
H17C H 1.2309 0.3734 0.3021 0.086 Uiso 1 1 calc R
C18 C 1.0032(3) 0.4699(2) 0.26056(19) 0.0627(8) Uani 1 1 d .
H18A H 0.9123 0.4661 0.2363 0.100 Uiso 1 1 calc R
H18B H 1.0415 0.4751 0.2055 0.100 Uiso 1 1 calc R
H18C H 1.0260 0.5386 0.3020 0.100 Uiso 1 1 calc R
C19 C 1.2260(2) 0.0503(3) 0.36494(18) 0.0537(7) Uani 1 1 d D
H19A H 1.256(3) -0.0254(13) 0.3580(19) 0.086 Uiso 1 1 d D
H19B H 1.268(3) 0.1136(18) 0.343(2) 0.086 Uiso 1 1 d D
C20 C 1.1619(3) 0.0714(3) 0.43673(18) 0.0542(7) Uani 1 1 d D
H20A H 1.157(3) 0.1477(12) 0.4614(19) 0.087 Uiso 1 1 d D
H20B H 1.151(3) 0.0073(16) 0.4761(16) 0.087 Uiso 1 1 d D

loop_
_atom_site_aniso_label
_atom_site_aniso_U_11
_atom_site_aniso_U_22
_atom_site_aniso_U_33
_atom_site_aniso_U_23
_atom_site_aniso_U_13
_atom_site_aniso_U_12
Co 0.03669(16) 0.0379(2) 0.03648(16) 0.00502(19) 0.00967(12) -0.00195(19)
P 0.0282(3) 0.0375(4) 0.0364(3) 0.0044(3) 0.0072(3) 0.0008(3)
C1 0.0461(15) 0.052(2) 0.0598(17) 0.0011(14) 0.0000(13) -0.0216(14)
C2 0.0463(16) 0.068(2) 0.0643(17) 0.0138(15) 0.0145(13) -0.0196(15)
C3 0.064(2) 0.057(2) 0.086(2) 0.0267(17) 0.0192(18) -0.0148(16)
C4 0.080(2) 0.0364(19) 0.107(3) -0.0038(18) 0.028(2) -0.0085(17)
C5 0.079(2) 0.0510(18) 0.0592(16) -0.0141(19) 0.0144(14) -0.022(2)
C6 0.0433(16) 0.080(2) 0.0674(18) 0.0150(17) -0.0111(14) -0.0188(16)
C7 0.0323(13) 0.065(2) 0.0656(17) 0.0148(15) 0.0086(13) 0.0016(13)
C8 0.0388(13) 0.0324(15) 0.0314(12) 0.0010(10) 0.0026(10) -0.0048(11)
C10 0.0525(15) 0.0457(17) 0.0423(13) 0.0061(12) 0.0159(12) 0.0060(13)
C11 0.0767(19) 0.065(2) 0.0496(16) 0.0011(16) 0.0330(15) 0.0040(17)
C12 0.087(2) 0.060(2) 0.0440(15) -0.0029(15) 0.0269(15) -0.0146(18)
C13 0.083(2) 0.063(2) 0.0358(14) 0.0149(14) 0.0030(14) -0.0130(17)
C14 0.0498(16) 0.0543(19) 0.0457(14) 0.0109(13) 0.0048(12) -0.0025(13)
C15 0.0493(15) 0.0371(15) 0.0443(14) -0.0024(12) 0.0182(12) 0.0017(13)
C16 0.089(2) 0.060(2) 0.0646(18) -0.0059(15) 0.0435(18) 0.0056(17)
C17 0.0588(17) 0.0502(18) 0.0498(15) -0.0071(13) 0.0086(13) -0.0113(14)
C18 0.0681(18) 0.0405(19) 0.0814(18) 0.0028(16) 0.0223(15) 0.0043(16)
C19 0.0404(14) 0.065(2) 0.0502(14) 0.0045(18) 0.0014(11) 0.0114(16)
C20 0.0567(16) 0.060(2) 0.0403(14) 0.0098(14) 0.0024(13) 0.0031(16)

loop_
_atom_type_symbol
_atom_type_description
_atom_type_scat_dispersion_real
_atom_type_scat_dispersion_imag
_atom_type_scat_source
C C 0.0033 0.0016 'International Tables Vol C Tables 4.2.6.8 and 6.1.1.4'
H H 0.0000 0.0000 'International Tables Vol C Tables 4.2.6.8 and 6.1.1.4'
P P 0.1023 0.0942 'International Tables Vol C Tables 4.2.6.8 and 6.1.1.4'
Co Co 0.3494 0.9721 'International Tables Vol C Tables 4.2.6.8 and 6.1.1.4'

loop_
_geom_angle_atom_site_label_1
_geom_angle_atom_site_label_2
_geom_angle_atom_site_label_3
_geom_angle
C20 Co C19 40.85(11)
C20 Co C1 156.29(11)
C19 Co C1 159.80(12)
C20 Co C3 95.92(12)
C19 Co C3 112.11(13)
C1 Co C3 66.91(12)
C20 Co C2 116.19(11)
C19 Co C2 148.80(12)
C1 Co C2 40.30(10)
C3 Co C2 39.37(11)
C20 Co C5 148.67(13)
C19 Co C5 119.88(13)
C1 Co C5 40.20(11)
C3 Co C5 66.50(12)
C2 Co C5 67.09(12)
C20 Co C4 111.08(13)
C19 Co C4 99.20(14)
C1 Co C4 66.69(13)
C3 Co C4 39.69(11)
C2 Co C4 66.46(13)
C5 Co C4 39.15(11)
C20 Co P 104.91(9)
C19 Co P 102.08(10)
C1 Co P 83.91(8)
C3 Co P 144.80(10)
C2 Co P 105.44(9)
C5 Co P 103.74(10)
C4 Co P 142.88(10)
C8 P C7 102.57(12)
C8 P C15 104.49(11)
C7 P C15 104.88(13)
C8 P Co 114.99(8)
C7 P Co 103.08(10)
C15 P Co 124.29(8)
C5 C1 C2 108.1(3)
C5 C1 C6 125.3(3)
C2 C1 C6 126.4(3)
C5 C1 Co 71.25(16)
C2 C1 Co 71.03(15)
C6 C1 Co 119.57(18)
C3 C2 C1 107.2(3)
C3 C2 Co 69.95(16)
C1 C2 Co 68.67(15)
C3 C2 H2 126.4
C1 C2 H2 126.4
Co C2 H2 126.6
C2 C3 C4 108.7(3)
C2 C3 Co 70.68(15)
C4 C3 Co 70.82(16)
C2 C3 H3 125.6
C4 C3 H3 125.6
Co C3 H3 124.5
C5 C4 C3 108.3(3)
C5 C4 Co 70.29(16)
C3 C4 Co 69.49(17)
C5 C4 H4 125.8
C3 C4 H4 125.8
Co C4 H4 126.0
C4 C5 C1 107.6(3)
C4 C5 Co 70.56(17)
C1 C5 Co 68.55(15)
C4 C5 H5 126.2
C1 C5 H5 126.2
Co C5 H5 126.2
C1 C6 C7 109.9(2)
C1 C6 H6A 109.7
C7 C6 H6A 109.7
C1 C6 H6B 109.7
C7 C6 H6B 109.7
H6A C6 H6B 108.2
C6 C7 P 105.43(19)
C6 C7 H7A 110.7
P C7 H7A 110.7
C6 C7 H7B 110.7
P C7 H7B 110.7
H7A C7 H7B 108.8
C14 C8 C10 117.8(2)
C14 C8 P 123.75(19)
C10 C8 P 118.43(17)
C11 C10 C8 121.0(2)
C11 C10 H10 119.5
C8 C10 H10 119.5
C12 C11 C10 120.1(3)
C12 C11 H11 120.0
C10 C11 H11 120.0
C13 C12 C11 119.8(2)
C13 C12 H12 120.1
C11 C12 H12 120.1
C12 C13 C14 120.5(3)
C12 C13 H13 119.8
C14 C13 H13 119.8
C13 C14 C8 120.9(3)
C13 C14 H14 119.5
C8 C14 H14 119.5
C18 C15 C16 108.9(2)
C18 C15 C17 108.8(2)
C16 C15 C17 110.0(2)
C18 C15 P 112.79(17)
C16 C15 P 107.86(18)
C17 C15 P 108.53(17)
C15 C16 H16A 109.5
C15 C16 H16B 109.5
H16A C16 H16B 109.5
C15 C16 H16C 109.5
H16A C16 H16C 109.5
H16B C16 H16C 109.5
C15 C17 H17A 109.5
C15 C17 H17B 109.5
H17A C17 H17B 109.5
C15 C17 H17C 109.5
H17A C17 H17C 109.5
H17B C17 H17C 109.5
C15 C18 H18A 109.5
C15 C18 H18B 109.5
H18A C18 H18B 109.5
C15 C18 H18C 109.5
H18A C18 H18C 109.5
H18B C18 H18C 109.5
C20 C19 Co 69.55(16)
C20 C19 H19A 119.4(17)
Co C19 H19A 107.9(19)
C20 C19 H19B 118.6(18)
Co C19 H19B 113.4(18)
H19A C19 H19B 117(2)
C19 C20 Co 69.60(15)
C19 C20 H20A 121.1(18)
Co C20 H20A 111.2(18)
C19 C20 H20B 116.9(17)
Co C20 H20B 107.4(17)
H20A C20 H20B 118(2)

loop_
_geom_bond_atom_site_label_1
_geom_bond_atom_site_label_2
_geom_bond_distance
Co C20 2.008(3)
Co C19 2.008(3)
Co C1 2.052(3)
Co C3 2.074(3)
Co C2 2.083(3)
Co C5 2.088(3)
Co C4 2.091(3)
Co P 2.1576(9)
P C8 1.844(2)
P C7 1.856(3)
P C15 1.877(3)
C1 C5 1.423(4)
C1 C2 1.425(3)
C1 C6 1.508(4)
C2 C3 1.400(4)
C2 H2 0.9500
C3 C4 1.414(4)
C3 H3 0.9500
C4 C5 1.400(4)
C4 H4 0.9500
C5 H5 0.9500
C6 C7 1.527(4)
C6 H6A 0.9800
C6 H6B 0.9800
C7 H7A 0.9800
C7 H7B 0.9800
C8 C14 1.388(3)
C8 C10 1.391(3)
C10 C11 1.383(3)
C10 H10 0.9500
C11 C12 1.375(4)
C11 H11 0.9500
C12 C13 1.367(4)
C12 H12 0.9500
C13 C14 1.383(3)
C13 H13 0.9500
C14 H14 0.9500
C15 C18 1.529(3)
C15 C16 1.538(3)
C15 C17 1.541(4)
C16 H16A 0.9800
C16 H16B 0.9800
C16 H16C 0.9800
C17 H17A 0.9800
C17 H17B 0.9800
C17 H17C 0.9800
C18 H18A 0.9800
C18 H18B 0.9800
C18 H18C 0.9800
C19 C20 1.401(4)
C19 H19A 0.946(10)
C19 H19B 0.957(10)
C20 H20A 0.952(10)
C20 H20B 0.950(10)
